data_4064055
loop_
_publ_author_name
'Vicente, Jos\'e'
'Gonz\'alez-Herrero, Pablo'
'Frutos-Pedre\~no, Roberto'
'Chicote, Mar\'ia-Teresa'
'Jones, Peter G.'
'Bautista, Delia'

_publ_section_title
;
 Synthesis and Reactivity of Ortho-Palladated Phenylacetamides.
 Intramolecular C&#x2212;N vs C&#x2212;O Reductive Coupling after CO or
 XyNC Insertion into the Pd&#x2212;C Bond. Synthesis of Isoquinoline- and
 Isocoumarin-Based Heterocycles
;
_journal_issue 5
_journal_name_full Organometallics
_journal_page_first 1079
_journal_paper_doi 10.1021/om101110s
_journal_volume 30
_journal_year 2011
_chemical_formula_sum 'C30 H35 N5 O Pd'
_chemical_formula_weight 588.03
_chemical_name_systematic
;
 ?
;
_space_group_IT_number 14
_symmetry_cell_setting monoclinic
_symmetry_space_group_name_Hall '-P 2ybc'
_symmetry_space_group_name_H-M 'P 1 21/c 1'
_atom_sites_solution_hydrogens geom
_atom_sites_solution_primary direct
_atom_sites_solution_secondary difmap
_audit_creation_method SHELXL-97
_cell_angle_alpha 90.00
_cell_angle_beta 108.641(3)
_cell_angle_gamma 90.00
_cell_formula_units_Z 4
_cell_length_a 10.6664(2)
_cell_length_b 26.7297(3)
_cell_length_c 10.2585(2)
_cell_measurement_reflns_used 65843
_cell_measurement_temperature 100(2)
_cell_measurement_theta_max 30.8609
_cell_measurement_theta_min 2.1493
_cell_volume 2771.36(9)
_computing_cell_refinement
;
CrysAlisPro, Oxford Diffraction Ltd.,
Version 1.171.33.40 (release 27-04-2009 CrysAlis171 .NET)
(compiled Apr 27 2009,10:20:11)
;
_computing_data_collection
;
CrysAlisPro, Oxford Diffraction Ltd.,
Version 1.171.33.40 (release 27-04-2009 CrysAlis171 .NET)
(compiled Apr 27 2009,10:20:11)
;
_computing_data_reduction
;
CrysAlisPro, Oxford Diffraction Ltd.,
Version 1.171.33.40 (release 27-04-2009 CrysAlis171 .NET)
(compiled Apr 27 2009,10:20:11)
;
_computing_molecular_graphics 'Siemens XP'
_computing_publication_material SHELXL-97
_computing_structure_refinement 'SHELXL-97 (Sheldrick, 1997)'
_computing_structure_solution 'SHELXS-97 (Sheldrick, 1990)'
_diffrn_ambient_temperature 100(2)
_diffrn_detector_area_resol_mean 16.1419
_diffrn_measured_fraction_theta_full 0.996
_diffrn_measured_fraction_theta_max 0.996
_diffrn_measurement_device_type 'Xcalibur, Eos'
_diffrn_measurement_method \w-scan
_diffrn_radiation_monochromator graphite
_diffrn_radiation_source 'Enhance (Mo) X-ray Source'
_diffrn_radiation_type MoK\a
_diffrn_radiation_wavelength 0.71073
_diffrn_reflns_av_R_equivalents 0.0363
_diffrn_reflns_av_sigmaI/netI 0.0236
_diffrn_reflns_limit_h_max 14
_diffrn_reflns_limit_h_min -14
_diffrn_reflns_limit_k_max 37
_diffrn_reflns_limit_k_min -37
_diffrn_reflns_limit_l_max 14
_diffrn_reflns_limit_l_min -14
_diffrn_reflns_number 139704
_diffrn_reflns_theta_full 30.03
_diffrn_reflns_theta_max 30.03
_diffrn_reflns_theta_min 2.15
_exptl_absorpt_coefficient_mu 0.701
_exptl_absorpt_correction_T_max 1.00000
_exptl_absorpt_correction_T_min 0.95672
_exptl_absorpt_correction_type multi-scan
_exptl_absorpt_process_details
;
CrysAlisPro, Oxford Diffraction Ltd.,
Version 1.171.33.40 (release 27-04-2009 CrysAlis171 .NET)
(compiled Apr 27 2009,10:20:11)
;
_exptl_crystal_colour colourless
_exptl_crystal_density_diffrn 1.409
_exptl_crystal_density_meas ?
_exptl_crystal_density_method 'not measured'
_exptl_crystal_description tablet
_exptl_crystal_F_000 1216
_exptl_crystal_size_max 0.30
_exptl_crystal_size_mid 0.25
_exptl_crystal_size_min 0.10
_refine_diff_density_max 0.495
_refine_diff_density_min -0.495
_refine_diff_density_rms 0.057
_refine_ls_extinction_method none
_refine_ls_goodness_of_fit_ref 1.035
_refine_ls_hydrogen_treatment 'NH free, rigid methyls, others riding'
_refine_ls_matrix_type full
_refine_ls_number_parameters 345
_refine_ls_number_reflns 8068
_refine_ls_number_restraints 0
_refine_ls_restrained_S_all 1.035
_refine_ls_R_factor_all 0.0301
_refine_ls_R_factor_gt 0.0224
_refine_ls_shift/su_max 0.008
_refine_ls_shift/su_mean 0.000
_refine_ls_structure_factor_coef Fsqd
_refine_ls_weighting_details 'calc w=1/[\s^2^(Fo^2^)+(0.0270P)^2^+0.7393P] where P=(Fo^2^+2Fc^2^)/3'
_refine_ls_weighting_scheme calc
_refine_ls_wR_factor_gt 0.0521
_refine_ls_wR_factor_ref 0.0533
_reflns_number_gt 6906
_reflns_number_total 8068
_reflns_threshold_expression >2sigma(I)
_cod_data_source_file om101110s_si_003.cif
_cod_data_source_block scraff
_cod_depositor_comments
;
The following automatic conversions were performed:

'_exptl_crystal_density_meas' value 'not measured' was changed to '?'
- the value is perceived as not measured.

Automatic conversion script
Id: cif_fix_values 3008 2015-01-20 13:52:24Z robertas 
;
_cod_original_cell_volume 2771.36(8)
_cod_original_sg_symbol_H-M 'P 21/c'
_cod_database_code 4064055

loop_
_symmetry_equiv_pos_as_xyz
'x, y, z'
'-x, y+1/2, -z+1/2'
'-x, -y, -z'
'x, -y-1/2, z-1/2'

loop_
_atom_site_label
_atom_site_type_symbol
_atom_site_fract_x
_atom_site_fract_y
_atom_site_fract_z
_atom_site_U_iso_or_equiv
_atom_site_adp_type
_atom_site_occupancy
_atom_site_symmetry_multiplicity
_atom_site_calc_flag
_atom_site_refinement_flags
Pd Pd 0.627402(10) 0.585084(3) 0.289978(10) 0.01150(3) Uani 1 1 d .
O O 0.35038(11) 0.69841(4) 0.35500(11) 0.0254(2) Uani 1 1 d .
C1 C 0.69381(13) 0.64966(5) 0.38373(13) 0.0136(2) Uani 1 1 d .
C2 C 0.62960(14) 0.67069(5) 0.47060(14) 0.0154(3) Uani 1 1 d .
C3 C 0.66954(16) 0.71739(5) 0.53109(16) 0.0228(3) Uani 1 1 d .
H3 H 0.6266 0.7313 0.5909 0.027 Uiso 1 1 calc R
C4 C 0.77071(16) 0.74365(5) 0.50496(17) 0.0271(3) Uani 1 1 d .
H4 H 0.7962 0.7755 0.5457 0.033 Uiso 1 1 calc R
C5 C 0.83463(16) 0.72330(6) 0.41925(16) 0.0243(3) Uani 1 1 d .
H5 H 0.9036 0.7413 0.4003 0.029 Uiso 1 1 calc R
C6 C 0.79735(14) 0.67638(5) 0.36099(14) 0.0189(3) Uani 1 1 d .
H6 H 0.8434 0.6622 0.3045 0.023 Uiso 1 1 calc R
C7 C 0.51654(14) 0.64395(5) 0.49938(14) 0.0177(3) Uani 1 1 d .
H7A H 0.5151 0.6535 0.5921 0.021 Uiso 1 1 calc R
H7B H 0.5320 0.6074 0.4997 0.021 Uiso 1 1 calc R
C8 C 0.38265(14) 0.65570(5) 0.39491(14) 0.0178(3) Uani 1 1 d .
C9 C 0.16682(17) 0.62318(7) 0.26170(19) 0.0357(4) Uani 1 1 d .
H9A H 0.1181 0.6457 0.3035 0.053 Uiso 1 1 calc R
H9B H 0.1222 0.5907 0.2439 0.053 Uiso 1 1 calc R
H9C H 0.1699 0.6375 0.1749 0.053 Uiso 1 1 calc R
N11 N 0.52002(11) 0.52081(4) 0.18880(11) 0.0128(2) Uani 1 1 d .
C12 C 0.39997(13) 0.53288(5) 0.09901(13) 0.0121(2) Uani 1 1 d .
C13 C 0.29722(13) 0.49856(5) 0.05793(13) 0.0135(2) Uani 1 1 d .
H13 H 0.2142 0.5084 -0.0046 0.016 Uiso 1 1 calc R
C14 C 0.31509(13) 0.44949(5) 0.10794(13) 0.0129(2) Uani 1 1 d .
C15 C 0.44225(14) 0.43681(5) 0.18996(14) 0.0146(3) Uani 1 1 d .
H15 H 0.4621 0.4032 0.2194 0.018 Uiso 1 1 calc R
C16 C 0.53990(13) 0.47296(5) 0.22882(14) 0.0146(3) Uani 1 1 d .
H16 H 0.6253 0.4634 0.2868 0.018 Uiso 1 1 calc R
C17 C 0.20137(13) 0.41185(5) 0.07400(13) 0.0139(2) Uani 1 1 d .
C18 C 0.19183(15) 0.38633(5) -0.06250(15) 0.0190(3) Uani 1 1 d .
H18A H 0.1766 0.4116 -0.1350 0.029 Uiso 1 1 calc R
H18B H 0.1182 0.3625 -0.0865 0.029 Uiso 1 1 calc R
H18C H 0.2746 0.3685 -0.0533 0.029 Uiso 1 1 calc R
C19 C 0.22504(15) 0.37188(5) 0.18632(15) 0.0222(3) Uani 1 1 d .
H19A H 0.3030 0.3520 0.1889 0.033 Uiso 1 1 calc R
H19B H 0.1475 0.3500 0.1662 0.033 Uiso 1 1 calc R
H19C H 0.2398 0.3881 0.2756 0.033 Uiso 1 1 calc R
C20 C 0.07016(14) 0.43823(5) 0.05967(16) 0.0203(3) Uani 1 1 d .
H20A H 0.0792 0.4582 0.1423 0.031 Uiso 1 1 calc R
H20B H 0.0004 0.4132 0.0486 0.031 Uiso 1 1 calc R
H20C H 0.0469 0.4602 -0.0211 0.031 Uiso 1 1 calc R
N21 N 0.47634(11) 0.61778(4) 0.13171(11) 0.0132(2) Uani 1 1 d .
C22 C 0.38589(13) 0.58576(5) 0.05224(13) 0.0128(2) Uani 1 1 d .
C23 C 0.28948(13) 0.60131(5) -0.06801(13) 0.0135(2) Uani 1 1 d .
H23 H 0.2267 0.5780 -0.1212 0.016 Uiso 1 1 calc R
C24 C 0.28472(13) 0.65114(5) -0.11088(13) 0.0136(2) Uani 1 1 d .
C25 C 0.37793(14) 0.68365(5) -0.02583(14) 0.0172(3) Uani 1 1 d .
H25 H 0.3779 0.7180 -0.0497 0.021 Uiso 1 1 calc R
C26 C 0.46997(14) 0.66604(5) 0.09278(14) 0.0169(3) Uani 1 1 d .
H26 H 0.5316 0.6890 0.1495 0.020 Uiso 1 1 calc R
C27 C 0.18276(14) 0.67070(5) -0.24207(14) 0.0155(3) Uani 1 1 d .
C28 C 0.09881(15) 0.71024(6) -0.20005(16) 0.0221(3) Uani 1 1 d .
H28A H 0.0615 0.6959 -0.1327 0.033 Uiso 1 1 calc R
H28B H 0.0269 0.7211 -0.2814 0.033 Uiso 1 1 calc R
H28C H 0.1544 0.7390 -0.1592 0.033 Uiso 1 1 calc R
C29 C 0.09257(16) 0.62922(5) -0.32395(15) 0.0232(3) Uani 1 1 d .
H29A H 0.1458 0.6045 -0.3536 0.035 Uiso 1 1 calc R
H29B H 0.0266 0.6437 -0.4048 0.035 Uiso 1 1 calc R
H29C H 0.0476 0.6129 -0.2658 0.035 Uiso 1 1 calc R
C30 C 0.25475(16) 0.69471(6) -0.33430(15) 0.0244(3) Uani 1 1 d .
H30A H 0.3112 0.7220 -0.2843 0.037 Uiso 1 1 calc R
H30B H 0.1895 0.7080 -0.4177 0.037 Uiso 1 1 calc R
H30C H 0.3094 0.6695 -0.3597 0.037 Uiso 1 1 calc R
C31 C 0.78540(13) 0.55073(5) 0.43881(14) 0.0150(3) Uani 1 1 d .
H31 H 0.8451 0.5767 0.4969 0.018 Uiso 1 1 calc R
C32 C 0.73390(15) 0.51877(5) 0.52419(14) 0.0184(3) Uani 1 1 d .
C33 C 0.85592(14) 0.52221(5) 0.36291(15) 0.0174(3) Uani 1 1 d .
N1 N 0.30035(13) 0.61668(5) 0.35466(14) 0.0229(3) Uani 1 1 d .
H01 H 0.3228(18) 0.5897(7) 0.3810(19) 0.020(5) Uiso 1 1 d .
N2 N 0.90777(14) 0.50099(5) 0.29764(14) 0.0264(3) Uani 1 1 d .
N3 N 0.68906(15) 0.49405(5) 0.58907(14) 0.0281(3) Uani 1 1 d .

loop_
_atom_site_aniso_label
_atom_site_aniso_U_11
_atom_site_aniso_U_22
_atom_site_aniso_U_33
_atom_site_aniso_U_23
_atom_site_aniso_U_13
_atom_site_aniso_U_12
Pd 0.01145(5) 0.00960(5) 0.01256(5) -0.00094(4) 0.00259(3) -0.00132(4)
O 0.0238(6) 0.0184(5) 0.0295(6) 0.0015(4) 0.0022(5) 0.0046(4)
C1 0.0145(6) 0.0106(6) 0.0127(6) 0.0011(5) 0.0002(5) -0.0009(5)
C2 0.0154(6) 0.0124(6) 0.0158(6) 0.0009(5) 0.0016(5) 0.0011(5)
C3 0.0259(8) 0.0161(7) 0.0245(7) -0.0046(6) 0.0055(6) 0.0033(6)
C4 0.0315(9) 0.0118(6) 0.0319(8) -0.0039(6) 0.0015(7) -0.0042(6)
C5 0.0233(8) 0.0185(7) 0.0269(8) 0.0026(6) 0.0022(6) -0.0100(6)
C6 0.0192(7) 0.0190(7) 0.0174(7) 0.0002(5) 0.0044(5) -0.0040(5)
C7 0.0179(7) 0.0183(6) 0.0176(7) 0.0012(5) 0.0065(5) 0.0028(5)
C8 0.0190(7) 0.0194(7) 0.0164(7) -0.0022(5) 0.0076(5) 0.0015(5)
C9 0.0238(9) 0.0427(10) 0.0335(9) -0.0036(8) -0.0008(7) -0.0060(7)
N11 0.0130(5) 0.0118(5) 0.0132(5) -0.0016(4) 0.0039(4) -0.0009(4)
C12 0.0147(6) 0.0106(6) 0.0119(6) -0.0009(4) 0.0052(5) -0.0001(5)
C13 0.0129(6) 0.0132(6) 0.0135(6) -0.0006(5) 0.0029(5) -0.0012(5)
C14 0.0152(6) 0.0125(6) 0.0119(6) -0.0023(5) 0.0057(5) -0.0018(5)
C15 0.0168(7) 0.0108(6) 0.0168(6) -0.0005(5) 0.0062(5) 0.0005(5)
C16 0.0127(6) 0.0143(6) 0.0160(6) -0.0009(5) 0.0035(5) 0.0012(5)
C17 0.0147(6) 0.0123(6) 0.0142(6) -0.0002(5) 0.0038(5) -0.0020(5)
C18 0.0205(7) 0.0162(6) 0.0207(7) -0.0047(5) 0.0071(6) -0.0042(5)
C19 0.0205(7) 0.0208(7) 0.0225(7) 0.0068(6) 0.0028(6) -0.0063(6)
C20 0.0156(7) 0.0162(7) 0.0301(8) -0.0020(6) 0.0085(6) -0.0022(5)
N21 0.0134(5) 0.0113(5) 0.0141(5) 0.0000(4) 0.0032(4) -0.0008(4)
C22 0.0137(6) 0.0118(5) 0.0139(6) -0.0005(5) 0.0059(5) -0.0012(5)
C23 0.0130(6) 0.0135(6) 0.0141(6) -0.0018(5) 0.0045(5) -0.0013(5)
C24 0.0141(6) 0.0147(6) 0.0131(6) 0.0004(5) 0.0058(5) 0.0008(5)
C25 0.0187(7) 0.0115(6) 0.0200(7) 0.0014(5) 0.0042(5) -0.0018(5)
C26 0.0176(7) 0.0123(6) 0.0189(7) -0.0007(5) 0.0030(5) -0.0034(5)
C27 0.0168(7) 0.0141(6) 0.0145(6) 0.0011(5) 0.0036(5) 0.0009(5)
C28 0.0179(7) 0.0213(7) 0.0254(8) -0.0011(6) 0.0046(6) 0.0047(5)
C29 0.0252(8) 0.0190(7) 0.0188(7) 0.0012(5) -0.0022(6) -0.0020(6)
C30 0.0289(8) 0.0266(8) 0.0188(7) 0.0050(6) 0.0094(6) -0.0009(6)
C31 0.0146(6) 0.0128(6) 0.0149(6) -0.0010(5) 0.0007(5) -0.0006(5)
C32 0.0217(7) 0.0162(6) 0.0152(6) -0.0020(5) 0.0027(5) 0.0019(5)
C33 0.0142(7) 0.0159(6) 0.0194(7) 0.0034(5) 0.0016(5) 0.0002(5)
N1 0.0210(7) 0.0206(6) 0.0252(7) -0.0005(5) 0.0047(5) -0.0015(5)
N2 0.0245(7) 0.0265(7) 0.0290(7) 0.0025(5) 0.0097(6) 0.0059(5)
N3 0.0356(8) 0.0264(7) 0.0236(7) 0.0018(5) 0.0115(6) -0.0003(6)

loop_
_atom_type_symbol
_atom_type_description
_atom_type_scat_dispersion_real
_atom_type_scat_dispersion_imag
_atom_type_scat_source
C C 0.0033 0.0016 'International Tables Vol C Tables 4.2.6.8 and 6.1.1.4'
H H 0.0000 0.0000 'International Tables Vol C Tables 4.2.6.8 and 6.1.1.4'
N N 0.0061 0.0033 'International Tables Vol C Tables 4.2.6.8 and 6.1.1.4'
O O 0.0106 0.0060 'International Tables Vol C Tables 4.2.6.8 and 6.1.1.4'
Pd Pd -0.9988 1.0072 'International Tables Vol C Tables 4.2.6.8 and 6.1.1.4'

loop_
_geom_angle_atom_site_label_1
_geom_angle_atom_site_label_2
_geom_angle_atom_site_label_3
_geom_angle
C1 Pd N21 94.59(5)
C1 Pd C31 87.06(5)
N21 Pd C31 175.99(5)
C1 Pd N11 169.10(5)
N21 Pd N11 78.33(4)
C31 Pd N11 100.55(5)
C6 C1 C2 118.29(12)
C6 C1 Pd 122.73(10)
C2 C1 Pd 118.89(10)
C3 C2 C1 119.87(13)
C3 C2 C7 119.00(13)
C1 C2 C7 121.13(12)
C4 C3 C2 120.85(14)
C3 C4 C5 119.78(14)
C4 C5 C6 119.72(14)
C5 C6 C1 121.47(14)
C2 C7 C8 113.18(11)
O C8 N1 122.41(14)
O C8 C7 121.95(13)
N1 C8 C7 115.57(13)
C16 N11 C12 117.26(11)
C16 N11 Pd 127.60(9)
C12 N11 Pd 112.42(8)
N11 C12 C13 122.13(12)
N11 C12 C22 114.96(11)
C13 C12 C22 122.87(12)
C12 C13 C14 120.44(12)
C15 C14 C13 116.27(12)
C15 C14 C17 121.82(11)
C13 C14 C17 121.90(12)
C16 C15 C14 120.22(12)
N11 C16 C15 123.24(12)
C14 C17 C18 108.51(11)
C14 C17 C20 110.68(11)
C18 C17 C20 109.01(11)
C14 C17 C19 111.09(11)
C18 C17 C19 108.90(11)
C20 C17 C19 108.61(12)
C26 N21 C22 118.01(11)
C26 N21 Pd 125.99(9)
C22 N21 Pd 115.50(8)
N21 C22 C23 121.85(12)
N21 C22 C12 115.42(11)
C23 C22 C12 122.69(12)
C22 C23 C24 120.33(12)
C25 C24 C23 116.68(12)
C25 C24 C27 120.13(12)
C23 C24 C27 123.18(12)
C26 C25 C24 120.19(12)
N21 C26 C25 122.90(12)
C24 C27 C29 112.41(11)
C24 C27 C28 107.67(11)
C29 C27 C28 109.42(12)
C24 C27 C30 109.29(12)
C29 C27 C30 108.34(12)
C28 C27 C30 109.68(12)
C32 C31 C33 111.95(12)
C32 C31 Pd 109.10(9)
C33 C31 Pd 105.82(9)
N3 C32 C31 177.69(16)
N2 C33 C31 176.69(15)
C8 N1 C9 121.23(14)

loop_
_geom_bond_atom_site_label_1
_geom_bond_atom_site_label_2
_geom_bond_distance
Pd C1 1.9925(13)
Pd N21 2.0793(11)
Pd C31 2.0903(13)
Pd N11 2.1402(11)
O C8 1.2243(17)
C1 C6 1.3960(19)
C1 C2 1.4034(19)
C2 C3 1.3987(19)
C2 C7 1.5099(19)
C3 C4 1.383(2)
C4 C5 1.385(2)
C5 C6 1.392(2)
C7 C8 1.519(2)
C8 N1 1.3406(19)
C9 N1 1.449(2)
N11 C16 1.3393(16)
N11 C12 1.3557(17)
C12 C13 1.3875(18)
C12 C22 1.4847(17)
C13 C14 1.3992(18)
C14 C15 1.3903(19)
C14 C17 1.5280(18)
C15 C16 1.3828(18)
C17 C18 1.5315(18)
C17 C20 1.5316(19)
C17 C19 1.5320(18)
N21 C26 1.3456(17)
N21 C22 1.3510(16)
C22 C23 1.3933(18)
C23 C24 1.3985(18)
C24 C25 1.3964(19)
C24 C27 1.5269(18)
C25 C26 1.3792(19)
C27 C29 1.5310(19)
C27 C28 1.5334(19)
C27 C30 1.537(2)
C31 C32 1.451(2)
C31 C33 1.459(2)
C32 N3 1.1453(19)
C33 N2 1.1458(19)

loop_
_geom_hbond_atom_site_label_D
_geom_hbond_atom_site_label_H
_geom_hbond_atom_site_label_A
_geom_hbond_distance_DH
_geom_hbond_distance_HA
_geom_hbond_distance_DA
_geom_hbond_angle_DHA
_geom_hbond_site_symmetry_A
N1 H01 N3 0.781(18) 2.268(18) 3.0108(19) 159.2(18) 3_666
